data_9014675
loop_
_publ_author_name
'Makovicky, E.'
'Johan, Z.'
'Karup-Moller S'

_publ_section_title
;
 New data on bukovite, thalcusite, chalcothallite and rohaite
;
_journal_name_full 'Neues Jahrbuch fur Mineralogie, Abhandlungen'
_journal_page_first 122
_journal_page_last 146
_journal_volume 138
_journal_year 1980
_chemical_compound_source 'Bukov, Czechoslovakia'
_chemical_formula_sum 'Cu1.55 Fe0.45 Se2 Tl'
_chemical_name_mineral Bukovite
_space_group_IT_number 139
_symmetry_space_group_name_Hall '-I 4 2'
_symmetry_space_group_name_H-M 'I 4/m m m'
_cell_angle_alpha 90
_cell_angle_beta 90
_cell_angle_gamma 90
_cell_length_a 3.976
_cell_length_b 3.976
_cell_length_c 13.70
_cell_formula_units_Z 2
_cell_volume 216.577
_database_code_amcsd 0018803
_exptl_crystal_density_diffrn 7.451
_cod_original_formula_sum 'Tl (Cu1.55 Fe.45) Se2'
_cod_database_code 9014675

loop_
_space_group_symop_operation_xyz
x,y,z
1/2+x,1/2+y,1/2+z
-y,-x,z
1/2-y,1/2-x,1/2+z
y,x,-z
1/2+y,1/2+x,1/2-z
y,-x,-z
1/2+y,1/2-x,1/2-z
-y,x,z
1/2-y,1/2+x,1/2+z
x,-y,z
1/2+x,1/2-y,1/2+z
-x,y,-z
1/2-x,1/2+y,1/2-z
x,y,-z
1/2+x,1/2+y,1/2-z
-x,-y,z
1/2-x,1/2-y,1/2+z
y,x,z
1/2+y,1/2+x,1/2+z
-y,-x,-z
1/2-y,1/2-x,1/2-z
-y,x,-z
1/2-y,1/2+x,1/2-z
y,-x,z
1/2+y,1/2-x,1/2+z
-x,y,z
1/2-x,1/2+y,1/2+z
x,-y,-z
1/2+x,1/2-y,1/2-z
-x,-y,-z
1/2-x,1/2-y,1/2-z

loop_
_atom_site_label
_atom_site_fract_x
_atom_site_fract_y
_atom_site_fract_z
_atom_site_occupancy
Tl 0.00000 0.00000 0.00000 1.00000
Cu 0.00000 0.50000 0.25000 0.77500
Fe 0.00000 0.50000 0.25000 0.22500
Se 0.00000 0.00000 0.35500 1.00000

loop_
_cod_related_entry_id
_cod_related_entry_database
_cod_related_entry_code
1 AMCSD 0018803
